data_7159327
loop_
_publ_author_name
'Huang, Chaoman'
'Jin, Zefeng'
'Zhang, Bei'
'Zhou, Yuanyuan'
'Lin, Huiting'
'Kang, Honglan'
'Shen, Guodong'
'Lv, Xin'

_publ_section_title
;
 One-pot synthesis of 4-(imidazol-1-yl)indole derivatives through a
 sequential dearomatization and Ag-catalyzed
 cyclization/Cs<sub>2</sub>CO<sub>3</sub>-mediated addition/aromatization
 reaction.
;
_journal_issue 20
_journal_name_full 'Organic &amp; biomolecular chemistry'
_journal_page_first 4245
_journal_page_last 4256
_journal_paper_doi 10.1039/d3ob00316g
_journal_volume 21
_journal_year 2023
_chemical_formula_moiety 'C25 H21 N3 O2 S'
_chemical_formula_sum 'C25 H21 N3 O2 S'
_chemical_formula_weight 427.51
_space_group_crystal_system monoclinic
_space_group_IT_number 14
_space_group_name_Hall '-P 2yn'
_space_group_name_H-M_alt 'P 1 21/n 1'
_atom_sites_solution_hydrogens geom
_atom_sites_solution_primary dual
_audit_creation_date 2022-06-20
_audit_creation_method
;
Olex2 1.5
(compiled 2022.04.07 svn.rca3783a0 for OlexSys, GUI svn.r6498)
;
_audit_update_record
;
2022-12-27 deposited with the CCDC.	2023-04-26 downloaded from the CCDC.
;
_cell_angle_alpha 90
_cell_angle_beta 98.245(2)
_cell_angle_gamma 90
_cell_formula_units_Z 4
_cell_length_a 7.6654(6)
_cell_length_b 23.1002(14)
_cell_length_c 12.1164(9)
_cell_measurement_reflns_used 7202
_cell_measurement_temperature 152.00
_cell_measurement_theta_max 25.96
_cell_measurement_theta_min 2.83
_cell_volume 2123.3(3)
_computing_cell_refinement 'SAINT V8.38A (Bruker, 2018)'
_computing_data_reduction 'SAINT V8.38A (Bruker, 2018)'
_computing_molecular_graphics 'Olex2 1.5 (Dolomanov et al., 2009)'
_computing_publication_material 'Olex2 1.5 (Dolomanov et al., 2009)'
_computing_structure_refinement 'SHELXL 2018/3 (Sheldrick, 2015)'
_computing_structure_solution 'SHELXT 2018/2 (Sheldrick, 2018)'
_diffrn_ambient_temperature 152.00
_diffrn_measured_fraction_theta_full 0.997
_diffrn_measured_fraction_theta_max 0.995
_diffrn_measurement_device_type 'CCD area detector'
_diffrn_measurement_method 'phi and omega scans'
_diffrn_radiation_monochromator graphite
_diffrn_radiation_type MoK\a
_diffrn_radiation_wavelength 0.71073
_diffrn_reflns_av_R_equivalents 0.0630
_diffrn_reflns_av_unetI/netI 0.0377
_diffrn_reflns_Laue_measured_fraction_full 0.997
_diffrn_reflns_Laue_measured_fraction_max 0.995
_diffrn_reflns_limit_h_max 9
_diffrn_reflns_limit_h_min -9
_diffrn_reflns_limit_k_max 29
_diffrn_reflns_limit_k_min -28
_diffrn_reflns_limit_l_max 15
_diffrn_reflns_limit_l_min -15
_diffrn_reflns_number 31988
_diffrn_reflns_point_group_measured_fraction_full 0.997
_diffrn_reflns_point_group_measured_fraction_max 0.995
_diffrn_reflns_theta_full 25.242
_diffrn_reflns_theta_max 27.501
_diffrn_reflns_theta_min 2.826
_diffrn_source_current 1.4
_diffrn_source_power 0.07
_diffrn_source_voltage 50.0
_exptl_absorpt_coefficient_mu 0.180
_exptl_absorpt_correction_T_max 0.7456
_exptl_absorpt_correction_T_min 0.6856
_exptl_absorpt_correction_type none
_exptl_absorpt_process_details
;
SADABS-2016/2 (Bruker,2016/2) was used for absorption correction.
wR2(int) was 0.1022 before and 0.0650 after correction.
The Ratio of minimum to maximum transmission is 0.9195.
The \l/2 correction factor is Not present.
;
_exptl_crystal_colour colourless
_exptl_crystal_colour_primary colourless
_exptl_crystal_density_diffrn 1.337
_exptl_crystal_description block
_exptl_crystal_F_000 896
_exptl_crystal_size_max 0.2
_exptl_crystal_size_mid 0.19
_exptl_crystal_size_min 0.16
_refine_diff_density_max 0.188
_refine_diff_density_min -0.263
_refine_diff_density_rms 0.039
_refine_ls_extinction_method none
_refine_ls_goodness_of_fit_ref 0.968
_refine_ls_hydrogen_treatment constr
_refine_ls_matrix_type full
_refine_ls_number_parameters 282
_refine_ls_number_reflns 4846
_refine_ls_number_restraints 0
_refine_ls_restrained_S_all 0.968
_refine_ls_R_factor_all 0.0728
_refine_ls_R_factor_gt 0.0467
_refine_ls_shift/su_max 0.001
_refine_ls_shift/su_mean 0.000
_refine_ls_structure_factor_coef Fsqd
_refine_ls_weighting_details 'w=1/[\s^2^(Fo^2^)+(0.0558P)^2^+0.9373P] where P=(Fo^2^+2Fc^2^)/3'
_refine_ls_weighting_scheme calc
_refine_ls_wR_factor_gt 0.1118
_refine_ls_wR_factor_ref 0.1315
_reflns_Friedel_coverage 0.000
_reflns_number_gt 3486
_reflns_number_total 4846
_reflns_threshold_expression 'I > 2\s(I)'
_cod_data_source_file d3ob00316g2.cif
_cod_data_source_block 2022062002_0m
_cod_depositor_comments 'Adding full bibliography for 7159327.cif.'
_cod_database_code 7159327
_shelx_shelxl_version_number 2018/3
_shelx_space_group_comment
;
The symmetry employed for this shelxl refinement is uniquely defined
by the following loop, which should always be used as a source of
symmetry information in preference to the above space-group names.
They are only intended as comments.
;
_shelx_estimated_absorpt_t_max 0.972
_shelx_estimated_absorpt_t_min 0.965
_olex2_refinement_description
;
1. Fixed Uiso
 At 1.2 times of:
  All C(H) groups
 At 1.5 times of:
  All C(H,H,H) groups
2.a Aromatic/amide H refined with riding coordinates:
 C1(H1), C2(H2), C3(H3), C7(H7), C8(H8), C11(H11), C14(H14), C15(H15),
 C16(H16), C17(H17), C18(H18), C20(H20), C21(H21), C23(H23), C24(H24)
2.b Idealised Me refined as rotating group:
 C10(H10A,H10B,H10C), C25(H25A,H25B,H25C)
;
_olex2_submission_special_instructions 'No special instructions were received'

loop_
_space_group_symop_operation_xyz
'x, y, z'
'-x+1/2, y+1/2, -z+1/2'
'-x, -y, -z'
'x-1/2, -y-1/2, z-1/2'

loop_
_atom_site_label
_atom_site_type_symbol
_atom_site_fract_x
_atom_site_fract_y
_atom_site_fract_z
_atom_site_U_iso_or_equiv
_atom_site_adp_type
_atom_site_occupancy
_atom_site_site_symmetry_order
_atom_site_calc_flag
_atom_site_refinement_flags_posn
_atom_site_refinement_flags_adp
_atom_site_refinement_flags_occupancy
_atom_site_disorder_assembly
_atom_site_disorder_group
C1 C 0.2239(4) 0.55809(12) 0.4266(2) 0.0774(8) Uani 1 1 d . . . . .
H1 H 0.205821 0.560384 0.502425 0.093 Uiso 1 1 calc R U . . .
C2 C 0.3768(4) 0.54785(11) 0.3921(2) 0.0719(7) Uani 1 1 d . . . . .
H2 H 0.485869 0.541204 0.438335 0.086 Uiso 1 1 calc R U . . .
C3 C 0.1763(3) 0.55882(11) 0.2470(2) 0.0713(7) Uani 1 1 d . . . . .
H3 H 0.119518 0.561383 0.172167 0.086 Uiso 1 1 calc R U . . .
C4 C 0.4818(3) 0.53737(8) 0.20762(16) 0.0459(4) Uani 1 1 d . . . . .
C5 C 0.5395(2) 0.48037(8) 0.20010(15) 0.0442(4) Uani 1 1 d . . . . .
C6 C 0.6658(2) 0.46711(8) 0.13238(15) 0.0427(4) Uani 1 1 d . . . . .
C7 C 0.7359(3) 0.50999(9) 0.07112(16) 0.0495(5) Uani 1 1 d . . . . .
H7 H 0.821256 0.501150 0.023993 0.059 Uiso 1 1 calc R U . . .
C8 C 0.6766(3) 0.56595(9) 0.08152(17) 0.0524(5) Uani 1 1 d . . . . .
H8 H 0.724501 0.595665 0.040704 0.063 Uiso 1 1 calc R U . . .
C9 C 0.5501(3) 0.58130(9) 0.14875(16) 0.0483(5) Uani 1 1 d . . . . .
C10 C 0.4918(3) 0.64314(9) 0.15490(19) 0.0605(6) Uani 1 1 d . . . . .
H10A H 0.410253 0.652769 0.087518 0.091 Uiso 1 1 calc R U . . .
H10B H 0.594803 0.668671 0.160605 0.091 Uiso 1 1 calc R U . . .
H10C H 0.432272 0.648336 0.220602 0.091 Uiso 1 1 calc R U . . .
C11 C 0.4888(3) 0.42740(8) 0.24864(17) 0.0501(5) Uani 1 1 d . . . . .
H11 H 0.404634 0.423921 0.298680 0.060 Uiso 1 1 calc R U . . .
C12 C 0.5802(2) 0.38340(9) 0.21159(17) 0.0468(4) Uani 1 1 d . . . . .
C13 C 0.5672(3) 0.32153(9) 0.24161(19) 0.0519(5) Uani 1 1 d . . . . .
C14 C 0.4904(4) 0.28073(11) 0.1668(2) 0.0705(7) Uani 1 1 d . . . . .
H14 H 0.454953 0.291319 0.091104 0.085 Uiso 1 1 calc R U . . .
C15 C 0.4646(4) 0.22459(12) 0.2006(3) 0.0873(9) Uani 1 1 d . . . . .
H15 H 0.411215 0.196818 0.148599 0.105 Uiso 1 1 calc R U . . .
C16 C 0.5163(4) 0.20922(12) 0.3098(3) 0.0887(9) Uani 1 1 d . . . . .
H16 H 0.498222 0.170729 0.333291 0.106 Uiso 1 1 calc R U . . .
C17 C 0.5933(4) 0.24867(13) 0.3843(3) 0.0827(8) Uani 1 1 d . . . . .
H17 H 0.629886 0.237552 0.459536 0.099 Uiso 1 1 calc R U . . .
C18 C 0.6188(3) 0.30527(11) 0.3511(2) 0.0659(6) Uani 1 1 d . . . . .
H18 H 0.671768 0.332801 0.403822 0.079 Uiso 1 1 calc R U . . .
C19 C 0.9933(2) 0.36263(8) 0.24542(16) 0.0433(4) Uani 1 1 d . . . . .
C20 C 1.0266(3) 0.40951(9) 0.31643(17) 0.0517(5) Uani 1 1 d . . . . .
H20 H 0.984664 0.446946 0.293564 0.062 Uiso 1 1 calc R U . . .
C21 C 1.1209(3) 0.40125(10) 0.42012(18) 0.0561(5) Uani 1 1 d . . . . .
H21 H 1.142633 0.433298 0.469293 0.067 Uiso 1 1 calc R U . . .
C22 C 1.1854(3) 0.34705(10) 0.45501(18) 0.0553(5) Uani 1 1 d . . . . .
C23 C 1.1496(3) 0.30093(10) 0.3832(2) 0.0632(6) Uani 1 1 d . . . . .
H23 H 1.191653 0.263503 0.406018 0.076 Uiso 1 1 calc R U . . .
C24 C 1.0539(3) 0.30814(9) 0.27914(19) 0.0577(5) Uani 1 1 d . . . . .
H24 H 1.029647 0.275898 0.230692 0.069 Uiso 1 1 calc R U . . .
C25 C 1.2928(4) 0.33885(13) 0.5672(2) 0.0806(8) Uani 1 1 d . . . . .
H25A H 1.418352 0.341927 0.560421 0.121 Uiso 1 1 calc R U . . .
H25B H 1.268756 0.300534 0.596292 0.121 Uiso 1 1 calc R U . . .
H25C H 1.261676 0.368739 0.618382 0.121 Uiso 1 1 calc R U . . .
N1 N 0.0965(4) 0.56484(11) 0.3373(3) 0.0927(8) Uani 1 1 d . . . . .
N2 N 0.3505(2) 0.54850(7) 0.27822(14) 0.0530(4) Uani 1 1 d . . . . .
N3 N 0.6899(2) 0.40585(7) 0.13642(13) 0.0452(4) Uani 1 1 d . . . . .
O1 O 0.9621(2) 0.41138(7) 0.04902(13) 0.0648(4) Uani 1 1 d . . . . .
O2 O 0.8248(2) 0.31642(7) 0.06742(12) 0.0617(4) Uani 1 1 d . . . . .
S1 S 0.87415(6) 0.37198(2) 0.11263(4) 0.04797(16) Uani 1 1 d . . . . .

loop_
_atom_site_aniso_label
_atom_site_aniso_U_11
_atom_site_aniso_U_22
_atom_site_aniso_U_33
_atom_site_aniso_U_23
_atom_site_aniso_U_13
_atom_site_aniso_U_12
C1 0.103(2) 0.0717(18) 0.0669(16) -0.0023(13) 0.0435(16) 0.0029(15)
C2 0.0913(19) 0.0694(16) 0.0579(14) 0.0049(12) 0.0213(13) 0.0018(13)
C3 0.0643(15) 0.0678(16) 0.0858(18) 0.0010(13) 0.0240(13) 0.0183(12)
C4 0.0488(11) 0.0453(11) 0.0439(10) 0.0026(8) 0.0080(8) 0.0036(8)
C5 0.0436(10) 0.0444(11) 0.0456(10) 0.0061(8) 0.0098(8) 0.0018(8)
C6 0.0427(10) 0.0427(10) 0.0430(10) 0.0039(8) 0.0077(8) 0.0015(8)
C7 0.0468(11) 0.0542(12) 0.0491(11) 0.0093(9) 0.0124(9) -0.0020(9)
C8 0.0558(12) 0.0514(12) 0.0498(11) 0.0119(9) 0.0071(9) -0.0065(9)
C9 0.0539(12) 0.0439(11) 0.0449(10) 0.0061(8) -0.0007(9) -0.0010(8)
C10 0.0755(15) 0.0461(12) 0.0572(13) 0.0062(10) 0.0002(11) 0.0028(10)
C11 0.0510(11) 0.0464(11) 0.0574(12) 0.0089(9) 0.0228(9) 0.0030(8)
C12 0.0430(10) 0.0463(11) 0.0535(11) 0.0062(8) 0.0151(9) -0.0011(8)
C13 0.0482(11) 0.0447(11) 0.0672(13) 0.0070(9) 0.0231(10) 0.0034(9)
C14 0.0814(17) 0.0539(14) 0.0796(17) -0.0032(12) 0.0231(13) -0.0075(12)
C15 0.095(2) 0.0524(16) 0.121(3) -0.0118(16) 0.0379(19) -0.0154(14)
C16 0.090(2) 0.0488(16) 0.135(3) 0.0212(17) 0.043(2) 0.0004(13)
C17 0.0849(19) 0.0667(18) 0.100(2) 0.0332(16) 0.0243(16) 0.0039(14)
C18 0.0651(14) 0.0582(14) 0.0761(16) 0.0151(12) 0.0160(12) -0.0003(11)
C19 0.0380(9) 0.0460(11) 0.0480(10) 0.0015(8) 0.0134(8) 0.0006(8)
C20 0.0548(12) 0.0448(12) 0.0568(12) -0.0004(9) 0.0126(10) 0.0035(9)
C21 0.0589(13) 0.0556(13) 0.0551(12) -0.0088(10) 0.0126(10) -0.0044(10)
C22 0.0470(11) 0.0639(14) 0.0548(12) 0.0068(10) 0.0066(9) -0.0074(10)
C23 0.0634(14) 0.0501(13) 0.0718(15) 0.0102(11) -0.0045(12) 0.0033(10)
C24 0.0600(13) 0.0448(12) 0.0664(14) -0.0035(10) 0.0028(11) 0.0035(10)
C25 0.0797(18) 0.094(2) 0.0627(15) 0.0143(14) -0.0064(13) -0.0135(15)
N1 0.0939(18) 0.0769(17) 0.119(2) -0.0024(14) 0.0542(17) 0.0165(13)
N2 0.0613(11) 0.0451(10) 0.0552(10) 0.0034(8) 0.0175(8) 0.0089(8)
N3 0.0415(8) 0.0456(9) 0.0509(9) 0.0060(7) 0.0152(7) 0.0031(7)
O1 0.0579(9) 0.0797(11) 0.0630(9) 0.0196(8) 0.0303(8) 0.0108(8)
O2 0.0663(10) 0.0622(10) 0.0561(9) -0.0167(7) 0.0070(7) 0.0095(7)
S1 0.0467(3) 0.0541(3) 0.0457(3) 0.0009(2) 0.0156(2) 0.0066(2)

loop_
_atom_type_symbol
_atom_type_description
_atom_type_scat_dispersion_real
_atom_type_scat_dispersion_imag
_atom_type_scat_source
C C 0.0033 0.0016 'International Tables Vol C Tables 4.2.6.8 and 6.1.1.4'
H H 0.0000 0.0000 'International Tables Vol C Tables 4.2.6.8 and 6.1.1.4'
N N 0.0061 0.0033 'International Tables Vol C Tables 4.2.6.8 and 6.1.1.4'
O O 0.0106 0.0060 'International Tables Vol C Tables 4.2.6.8 and 6.1.1.4'
S S 0.1246 0.1234 'International Tables Vol C Tables 4.2.6.8 and 6.1.1.4'

loop_
_geom_angle_atom_site_label_1
_geom_angle_atom_site_label_2
_geom_angle_atom_site_label_3
_geom_angle
_geom_angle_site_symmetry_1
_geom_angle_site_symmetry_3
_geom_angle_publ_flag
C2 C1 H1 125.2 . . ?
C2 C1 N1 109.7(2) . . ?
N1 C1 H1 125.2 . . ?
C1 C2 H2 126.0 . . ?
C1 C2 N2 108.0(3) . . ?
N2 C2 H2 126.0 . . ?
N1 C3 H3 125.1 . . ?
N1 C3 N2 109.8(3) . . ?
N2 C3 H3 125.1 . . ?
C5 C4 N2 117.64(17) . . ?
C9 C4 C5 120.69(18) . . ?
C9 C4 N2 121.68(18) . . ?
C4 C5 C11 132.11(17) . . ?
C6 C5 C4 120.02(17) . . ?
C6 C5 C11 107.84(17) . . ?
C5 C6 N3 107.22(15) . . ?
C7 C6 C5 120.87(18) . . ?
C7 C6 N3 131.78(17) . . ?
C6 C7 H7 121.3 . . ?
C8 C7 C6 117.39(18) . . ?
C8 C7 H7 121.3 . . ?
C7 C8 H8 118.1 . . ?
C7 C8 C9 123.70(18) . . ?
C9 C8 H8 118.1 . . ?
C4 C9 C8 117.32(18) . . ?
C4 C9 C10 122.26(19) . . ?
C8 C9 C10 120.41(19) . . ?
C9 C10 H10A 109.5 . . ?
C9 C10 H10B 109.5 . . ?
C9 C10 H10C 109.5 . . ?
H10A C10 H10B 109.5 . . ?
H10A C10 H10C 109.5 . . ?
H10B C10 H10C 109.5 . . ?
C5 C11 H11 125.6 . . ?
C12 C11 C5 108.81(17) . . ?
C12 C11 H11 125.6 . . ?
C11 C12 C13 126.10(17) . . ?
C11 C12 N3 108.76(17) . . ?
N3 C12 C13 125.13(17) . . ?
C14 C13 C12 122.3(2) . . ?
C18 C13 C12 118.6(2) . . ?
C18 C13 C14 118.8(2) . . ?
C13 C14 H14 119.6 . . ?
C13 C14 C15 120.7(3) . . ?
C15 C14 H14 119.6 . . ?
C14 C15 H15 120.2 . . ?
C16 C15 C14 119.7(3) . . ?
C16 C15 H15 120.2 . . ?
C15 C16 H16 119.8 . . ?
C17 C16 C15 120.4(3) . . ?
C17 C16 H16 119.8 . . ?
C16 C17 H17 119.8 . . ?
C16 C17 C18 120.3(3) . . ?
C18 C17 H17 119.8 . . ?
C13 C18 C17 120.1(3) . . ?
C13 C18 H18 120.0 . . ?
C17 C18 H18 120.0 . . ?
C20 C19 C24 120.3(2) . . ?
C20 C19 S1 120.11(15) . . ?
C24 C19 S1 119.60(16) . . ?
C19 C20 H20 120.4 . . ?
C21 C20 C19 119.2(2) . . ?
C21 C20 H20 120.4 . . ?
C20 C21 H21 119.2 . . ?
C20 C21 C22 121.5(2) . . ?
C22 C21 H21 119.2 . . ?
C21 C22 C25 121.0(2) . . ?
C23 C22 C21 118.3(2) . . ?
C23 C22 C25 120.6(2) . . ?
C22 C23 H23 119.4 . . ?
C24 C23 C22 121.2(2) . . ?
C24 C23 H23 119.4 . . ?
C19 C24 H24 120.2 . . ?
C23 C24 C19 119.6(2) . . ?
C23 C24 H24 120.2 . . ?
C22 C25 H25A 109.5 . . ?
C22 C25 H25B 109.5 . . ?
C22 C25 H25C 109.5 . . ?
H25A C25 H25B 109.5 . . ?
H25A C25 H25C 109.5 . . ?
H25B C25 H25C 109.5 . . ?
C3 N1 C1 106.2(2) . . ?
C2 N2 C4 125.9(2) . . ?
C3 N2 C2 106.3(2) . . ?
C3 N2 C4 127.77(19) . . ?
C6 N3 S1 124.45(13) . . ?
C12 N3 C6 107.32(15) . . ?
C12 N3 S1 122.00(13) . . ?
N3 S1 C19 103.99(8) . . ?
O1 S1 C19 110.62(10) . . ?
O1 S1 N3 105.73(9) . . ?
O1 S1 O2 119.20(10) . . ?
O2 S1 C19 108.53(9) . . ?
O2 S1 N3 107.64(9) . . ?

loop_
_geom_bond_atom_site_label_1
_geom_bond_atom_site_label_2
_geom_bond_distance
_geom_bond_site_symmetry_2
_geom_bond_publ_flag
C1 H1 0.9500 . ?
C1 C2 1.321(4) . ?
C1 N1 1.359(4) . ?
C2 H2 0.9500 . ?
C2 N2 1.365(3) . ?
C3 H3 0.9500 . ?
C3 N1 1.334(3) . ?
C3 N2 1.356(3) . ?
C4 C5 1.396(3) . ?
C4 C9 1.386(3) . ?
C4 N2 1.434(2) . ?
C5 C6 1.390(3) . ?
C5 C11 1.435(3) . ?
C6 C7 1.391(3) . ?
C6 N3 1.427(2) . ?
C7 H7 0.9500 . ?
C7 C8 1.382(3) . ?
C8 H8 0.9500 . ?
C8 C9 1.399(3) . ?
C9 C10 1.502(3) . ?
C10 H10A 0.9800 . ?
C10 H10B 0.9800 . ?
C10 H10C 0.9800 . ?
C11 H11 0.9500 . ?
C11 C12 1.348(3) . ?
C12 C13 1.482(3) . ?
C12 N3 1.423(2) . ?
C13 C14 1.380(3) . ?
C13 C18 1.381(3) . ?
C14 H14 0.9500 . ?
C14 C15 1.383(4) . ?
C15 H15 0.9500 . ?
C15 C16 1.371(4) . ?
C16 H16 0.9500 . ?
C16 C17 1.357(4) . ?
C17 H17 0.9500 . ?
C17 C18 1.390(3) . ?
C18 H18 0.9500 . ?
C19 C20 1.384(3) . ?
C19 C24 1.383(3) . ?
C19 S1 1.746(2) . ?
C20 H20 0.9500 . ?
C20 C21 1.370(3) . ?
C21 H21 0.9500 . ?
C21 C22 1.390(3) . ?
C22 C23 1.378(3) . ?
C22 C25 1.497(3) . ?
C23 H23 0.9500 . ?
C23 C24 1.375(3) . ?
C24 H24 0.9500 . ?
C25 H25A 0.9800 . ?
C25 H25B 0.9800 . ?
C25 H25C 0.9800 . ?
N3 S1 1.6750(16) . ?
O1 S1 1.4235(15) . ?
O2 S1 1.4251(16) . ?

loop_
_geom_torsion_atom_site_label_1
_geom_torsion_atom_site_label_2
_geom_torsion_atom_site_label_3
_geom_torsion_atom_site_label_4
_geom_torsion
_geom_torsion_site_symmetry_1
_geom_torsion_site_symmetry_2
_geom_torsion_site_symmetry_3
_geom_torsion_site_symmetry_4
_geom_torsion_publ_flag
C1 C2 N2 C3 -0.7(3) . . . . ?
C1 C2 N2 C4 -177.8(2) . . . . ?
C2 C1 N1 C3 -0.4(3) . . . . ?
C4 C5 C6 C7 -0.2(3) . . . . ?
C4 C5 C6 N3 -176.58(17) . . . . ?
C4 C5 C11 C12 177.6(2) . . . . ?
C5 C4 C9 C8 0.6(3) . . . . ?
C5 C4 C9 C10 -179.84(19) . . . . ?
C5 C4 N2 C2 72.3(3) . . . . ?
C5 C4 N2 C3 -104.2(3) . . . . ?
C5 C6 C7 C8 0.8(3) . . . . ?
C5 C6 N3 C12 -2.3(2) . . . . ?
C5 C6 N3 S1 -154.81(14) . . . . ?
C5 C11 C12 C13 180.0(2) . . . . ?
C5 C11 C12 N3 -1.2(2) . . . . ?
C6 C5 C11 C12 -0.3(2) . . . . ?
C6 C7 C8 C9 -0.7(3) . . . . ?
C6 N3 S1 C19 94.70(16) . . . . ?
C6 N3 S1 O1 -21.86(18) . . . . ?
C6 N3 S1 O2 -150.27(15) . . . . ?
C7 C6 N3 C12 -178.1(2) . . . . ?
C7 C6 N3 S1 29.4(3) . . . . ?
C7 C8 C9 C4 0.0(3) . . . . ?
C7 C8 C9 C10 -179.6(2) . . . . ?
C9 C4 C5 C6 -0.5(3) . . . . ?
C9 C4 C5 C11 -178.1(2) . . . . ?
C9 C4 N2 C2 -107.6(3) . . . . ?
C9 C4 N2 C3 75.9(3) . . . . ?
C11 C5 C6 C7 177.93(18) . . . . ?
C11 C5 C6 N3 1.6(2) . . . . ?
C11 C12 C13 C14 109.3(3) . . . . ?
C11 C12 C13 C18 -64.5(3) . . . . ?
C11 C12 N3 C6 2.2(2) . . . . ?
C11 C12 N3 S1 155.51(16) . . . . ?
C12 C13 C14 C15 -173.5(2) . . . . ?
C12 C13 C18 C17 174.1(2) . . . . ?
C12 N3 S1 C19 -53.99(17) . . . . ?
C12 N3 S1 O1 -170.55(16) . . . . ?
C12 N3 S1 O2 61.03(18) . . . . ?
C13 C12 N3 C6 -178.98(19) . . . . ?
C13 C12 N3 S1 -25.7(3) . . . . ?
C13 C14 C15 C16 -0.2(4) . . . . ?
C14 C13 C18 C17 0.1(3) . . . . ?
C14 C15 C16 C17 -0.3(5) . . . . ?
C15 C16 C17 C18 0.7(4) . . . . ?
C16 C17 C18 C13 -0.6(4) . . . . ?
C18 C13 C14 C15 0.3(4) . . . . ?
C19 C20 C21 C22 0.8(3) . . . . ?
C20 C19 C24 C23 -0.8(3) . . . . ?
C20 C19 S1 N3 -52.68(17) . . . . ?
C20 C19 S1 O1 60.41(18) . . . . ?
C20 C19 S1 O2 -167.07(15) . . . . ?
C20 C21 C22 C23 -1.2(3) . . . . ?
C20 C21 C22 C25 178.2(2) . . . . ?
C21 C22 C23 C24 0.6(3) . . . . ?
C22 C23 C24 C19 0.4(4) . . . . ?
C24 C19 C20 C21 0.3(3) . . . . ?
C24 C19 S1 N3 127.26(17) . . . . ?
C24 C19 S1 O1 -119.65(17) . . . . ?
C24 C19 S1 O2 12.87(19) . . . . ?
C25 C22 C23 C24 -178.7(2) . . . . ?
N1 C1 C2 N2 0.7(3) . . . . ?
N1 C3 N2 C2 0.4(3) . . . . ?
N1 C3 N2 C4 177.5(2) . . . . ?
N2 C3 N1 C1 0.0(3) . . . . ?
N2 C4 C5 C6 179.65(18) . . . . ?
N2 C4 C5 C11 2.0(3) . . . . ?
N2 C4 C9 C8 -179.54(18) . . . . ?
N2 C4 C9 C10 0.0(3) . . . . ?
N3 C6 C7 C8 176.1(2) . . . . ?
N3 C12 C13 C14 -69.3(3) . . . . ?
N3 C12 C13 C18 116.9(2) . . . . ?
S1 C19 C20 C21 -179.78(15) . . . . ?
S1 C19 C24 C23 179.23(17) . . . . ?
